data_8104187
loop_
_publ_author_name
'Krauss, G.'
'Keller, E.'
'Kraemer, V.'

_publ_section_title
;
 Crystal structure of cesium tetramercury pentagallium dodecaselenide, Cs
 Hg4 Ga5 Se12
;
_journal_name_full 'Zeitschrift fuer Kristallographie (149,1979-)'
_journal_page_first 188
_journal_page_last 188
_journal_volume 211
_journal_year 1996
_chemical_formula_sum 'Cs Ga5 Hg4 Se12'
_chemical_name_systematic 'Cs Hg4 Ga5 Se12'
_space_group_IT_number 146
_symmetry_space_group_name_Hall 'R 3'
_symmetry_space_group_name_H-M 'R 3 :H'
_cell_angle_alpha 90
_cell_angle_beta 90
_cell_angle_gamma 120
_cell_formula_units_Z 3
_cell_length_a 14.38
_cell_length_b 14.38
_cell_length_c 9.758
_cell_volume 1747.468
_citation_journal_id_ASTM ZEKRDZ
_cod_data_source_file Krauss_ZEKRDZ_1996_1878.cif
_cod_data_source_block Cs1Ga5Hg4Se12
_cod_original_formula_sum 'Cs1 Ga5 Hg4 Se12'
_cod_database_code 8104187

loop_
_symmetry_equiv_pos_as_xyz
x,y,z
-y,x-y,z
-x+y,-x,z
x+2/3,y+1/3,z+1/3
-y+2/3,x-y+1/3,z+1/3
-x+y+2/3,-x+1/3,z+1/3
x+1/3,y+2/3,z+2/3
-y+1/3,x-y+2/3,z+2/3
-x+y+1/3,-x+2/3,z+2/3

loop_
_atom_site_label
_atom_site_type_symbol
_atom_site_fract_x
_atom_site_fract_y
_atom_site_fract_z
_atom_site_occupancy
_atom_site_U_iso_or_equiv
Hg1 Hg+2 0.3601 0.0996 0.0771 0.333 0.0
Se3 Se-2 0.3849 0.5395 0.9765 1 0.0
Se2 Se-2 0.5484 0.1664 0.0095 1 0.0
Hg2 Hg+2 0.5876 0.0202 0.08192 0.5 0.0
Hg3 Hg+2 0.2048 0.48668 0.0852 0.5 0.0
Ga2 Ga+3 0.5876 0.0202 0.08192 0.5 0.0
Se1 Se-2 0.2976 0.2253 0.005 1 0.0
Se4 Se-2 0.0776 0.2968 -0.0001 1 0.0
Ga3 Ga+3 0.2048 0.48668 0.0852 0.5 0.0
Cs1 Cs+1 0 0 0 1 0.0
Ga1 Ga+3 0.3601 0.0996 0.0771 0.667 0.0
